data_4033803
loop_
_publ_author_name
'Hipwell, Vince M.'
'Garcia-Garibay, Miguel A'

_publ_section_title
;
 Mechanistic Studies of Adamantylacetophenones with Competing Reaction
 Pathways in Solution and in the Crystalline Solid State.
;
_journal_issue 17
_journal_name_full 'The Journal of organic chemistry'
_journal_page_first 11103
_journal_page_last 11113
_journal_paper_doi 10.1021/acs.joc.9b01720
_journal_volume 84
_journal_year 2019
_chemical_formula_moiety 'C21 H28 O2'
_chemical_formula_sum 'C21 H28 O2'
_chemical_formula_weight 312.43
_space_group_crystal_system triclinic
_space_group_IT_number 2
_space_group_name_Hall '-P 1'
_space_group_name_H-M_alt 'P -1'
_atom_sites_solution_hydrogens geom
_audit_creation_method SHELXL-2014/6
_cell_angle_alpha 77.259(6)
_cell_angle_beta 74.195(5)
_cell_angle_gamma 87.039(6)
_cell_formula_units_Z 2
_cell_length_a 6.873(3)
_cell_length_b 10.713(4)
_cell_length_c 12.301(5)
_cell_measurement_reflns_used 9980
_cell_measurement_temperature 100(2)
_cell_measurement_theta_max 30.86
_cell_measurement_theta_min 2.33
_cell_volume 850.0(6)
_computing_cell_refinement 'Bruker SAINT'
_computing_data_collection 'Bruker APEX2'
_computing_data_reduction 'Bruker SAINT'
_computing_molecular_graphics 'Bruker SHELXTL'
_computing_publication_material 'Bruker SHELXTL'
_computing_structure_refinement 'SHELXL-2014/6 (Sheldrick, 2014)'
_computing_structure_solution 'SHELXS-97 (Sheldrick 2008)'
_diffrn_ambient_temperature 100(2)
_diffrn_detector_area_resol_mean 8.3333
_diffrn_measured_fraction_theta_full 0.998
_diffrn_measured_fraction_theta_max 0.912
_diffrn_measurement_device_type 'Bruker APEX-II CCD'
_diffrn_measurement_method '\f and \w scans'
_diffrn_radiation_type MoK\a
_diffrn_radiation_wavelength 0.71073
_diffrn_reflns_av_R_equivalents 0.0342
_diffrn_reflns_av_unetI/netI 0.0278
_diffrn_reflns_Laue_measured_fraction_full 0.998
_diffrn_reflns_Laue_measured_fraction_max 0.912
_diffrn_reflns_limit_h_max 9
_diffrn_reflns_limit_h_min -9
_diffrn_reflns_limit_k_max 14
_diffrn_reflns_limit_k_min -15
_diffrn_reflns_limit_l_max 17
_diffrn_reflns_limit_l_min -17
_diffrn_reflns_number 13813
_diffrn_reflns_point_group_measured_fraction_full 0.998
_diffrn_reflns_point_group_measured_fraction_max 0.912
_diffrn_reflns_theta_full 25.242
_diffrn_reflns_theta_max 30.947
_diffrn_reflns_theta_min 1.762
_diffrn_source 'Sealed Mo X-Ray Tube'
_exptl_absorpt_coefficient_mu 0.076
_exptl_absorpt_correction_T_max 0.74
_exptl_absorpt_correction_T_min 0.68
_exptl_absorpt_correction_type multi-scan
_exptl_absorpt_process_details 'SADABS V2014/2 (Bruker AXS Inc.)'
_exptl_crystal_colour colorless
_exptl_crystal_density_diffrn 1.221
_exptl_crystal_description block
_exptl_crystal_F_000 340
_exptl_crystal_size_max 0.40
_exptl_crystal_size_mid 0.38
_exptl_crystal_size_min 0.20
_refine_diff_density_max 0.519
_refine_diff_density_min -0.236
_refine_diff_density_rms 0.061
_refine_ls_extinction_coef 0.093(7)
_refine_ls_extinction_expression Fc^*^=kFc[1+0.001xFc^2^\l^3^/sin(2\q)]^-1/4^
_refine_ls_extinction_method SHELXL
_refine_ls_goodness_of_fit_ref 1.011
_refine_ls_hydrogen_treatment constr
_refine_ls_matrix_type full
_refine_ls_number_parameters 212
_refine_ls_number_reflns 4903
_refine_ls_number_restraints 0
_refine_ls_restrained_S_all 1.011
_refine_ls_R_factor_all 0.0458
_refine_ls_R_factor_gt 0.0436
_refine_ls_shift/su_max 0.001
_refine_ls_shift/su_mean 0.000
_refine_ls_structure_factor_coef Fsqd
_refine_ls_weighting_details 'w=1/[\s^2^(Fo^2^)+(0.0704P)^2^+0.2695P] where P=(Fo^2^+2Fc^2^)/3'
_refine_ls_weighting_scheme calc
_refine_ls_wR_factor_gt 0.1194
_refine_ls_wR_factor_ref 0.1221
_reflns_Friedel_coverage 0.000
_reflns_number_gt 4559
_reflns_number_total 4903
_reflns_threshold_expression 'I > 2\s(I)'
_cod_data_source_file jo9b01720_si_004.cif
_cod_data_source_block mo_gg1802s_a
_cod_original_cell_volume 849.9(6)
_cod_database_code 4033803
_shelx_space_group_comment
; 
The symmetry employed for this shelxl refinement is uniquely defined 
by the following loop, which should always be used as a source of 
symmetry information in preference to the above space-group names. 
They are only intended as comments. 
;
_shelxl_version_number 2014/6

loop_
_space_group_symop_operation_xyz
'x, y, z'
'-x, -y, -z'

loop_
_atom_site_label
_atom_site_type_symbol
_atom_site_fract_x
_atom_site_fract_y
_atom_site_fract_z
_atom_site_U_iso_or_equiv
_atom_site_adp_type
_atom_site_occupancy
_atom_site_site_symmetry_order
_atom_site_calc_flag
_atom_site_refinement_flags_posn
_atom_site_refinement_flags_adp
O1 O 0.80327(10) 0.64607(6) 0.62065(6) 0.02059(15) Uani 1 1 d . .
O2 O 0.24419(10) 0.78566(7) 0.27598(6) 0.02093(15) Uani 1 1 d . .
C1 C 0.86135(12) 0.83827(8) 0.77939(7) 0.01391(16) Uani 1 1 d . .
H1A H 0.9542 0.7962 0.7216 0.017 Uiso 1 1 calc R U
H1B H 0.8429 0.9279 0.7411 0.017 Uiso 1 1 calc R U
C2 C 0.95373(12) 0.83639(8) 0.88044(7) 0.01530(16) Uani 1 1 d . .
H2 H 1.0879 0.8813 0.8504 0.018 Uiso 1 1 calc R U
C3 C 0.81260(13) 0.90391(8) 0.96921(7) 0.01629(17) Uani 1 1 d . .
H3A H 0.8729 0.9033 1.0338 0.020 Uiso 1 1 calc R U
H3B H 0.7942 0.9941 0.9323 0.020 Uiso 1 1 calc R U
C4 C 0.60775(12) 0.83451(7) 1.01543(7) 0.01366(16) Uani 1 1 d . .
H4 H 0.5145 0.8788 1.0726 0.016 Uiso 1 1 calc R U
C5 C 0.63714(13) 0.69554(8) 1.07425(7) 0.01556(16) Uani 1 1 d . .
H5A H 0.6972 0.6940 1.1391 0.019 Uiso 1 1 calc R U
H5B H 0.5047 0.6508 1.1059 0.019 Uiso 1 1 calc R U
C6 C 0.77713(12) 0.62742(7) 0.98569(7) 0.01466(16) Uani 1 1 d . .
H6 H 0.7965 0.5369 1.0240 0.018 Uiso 1 1 calc R U
C7 C 0.68465(12) 0.62898(7) 0.88490(7) 0.01357(16) Uani 1 1 d . .
H7A H 0.5523 0.5839 0.9145 0.016 Uiso 1 1 calc R U
H7B H 0.7747 0.5836 0.8288 0.016 Uiso 1 1 calc R U
C8 C 0.65611(11) 0.76797(7) 0.82402(7) 0.01115(15) Uani 1 1 d . .
C9 C 0.51657(12) 0.83515(7) 0.91451(7) 0.01299(15) Uani 1 1 d . .
H9A H 0.4950 0.9246 0.8772 0.016 Uiso 1 1 calc R U
H9B H 0.3835 0.7911 0.9445 0.016 Uiso 1 1 calc R U
C10 C 0.98234(12) 0.69686(8) 0.93847(7) 0.01676(17) Uani 1 1 d . .
H10A H 1.0738 0.6531 0.8815 0.020 Uiso 1 1 calc R U
H10B H 1.0449 0.6945 1.0025 0.020 Uiso 1 1 calc R U
C11 C 0.55477(12) 0.77475(8) 0.72651(7) 0.01397(16) Uani 1 1 d . .
H11A H 0.4158 0.7400 0.7625 0.017 Uiso 1 1 calc R U
H11B H 0.5419 0.8664 0.6920 0.017 Uiso 1 1 calc R U
C12 C 0.64917(12) 0.70849(7) 0.62822(7) 0.01372(16) Uani 1 1 d . .
C13 C 0.53748(12) 0.72665(7) 0.53611(7) 0.01292(15) Uani 1 1 d . .
C14 C 0.37650(12) 0.64561(8) 0.54905(7) 0.01412(16) Uani 1 1 d . .
C15 C 0.27461(12) 0.66296(8) 0.46261(7) 0.01581(16) Uani 1 1 d . .
H15 H 0.1647 0.6082 0.4709 0.019 Uiso 1 1 calc R U
C16 C 0.33450(12) 0.76034(8) 0.36484(7) 0.01518(16) Uani 1 1 d . .
C17 C 0.49591(13) 0.84090(8) 0.35222(7) 0.01575(16) Uani 1 1 d . .
H17 H 0.5369 0.9065 0.2845 0.019 Uiso 1 1 calc R U
C18 C 0.59740(12) 0.82621(8) 0.43758(7) 0.01433(16) Uani 1 1 d . .
C19 C 0.76555(14) 0.91804(9) 0.42476(8) 0.02062(18) Uani 1 1 d . .
H19A H 0.7146 0.9811 0.4723 0.031 Uiso 1 1 calc R U
H19B H 0.8145 0.9621 0.3435 0.031 Uiso 1 1 calc R U
H19C H 0.8768 0.8705 0.4501 0.031 Uiso 1 1 calc R U
C20 C 0.30853(14) 0.53776(8) 0.65349(7) 0.01876(18) Uani 1 1 d . .
H20A H 0.1668 0.5501 0.6931 0.028 Uiso 1 1 calc R U
H20B H 0.3926 0.5370 0.7065 0.028 Uiso 1 1 calc R U
H20C H 0.3221 0.4561 0.6287 0.028 Uiso 1 1 calc R U
C21 C 0.09427(15) 0.69646(10) 0.27948(9) 0.0256(2) Uani 1 1 d . .
H21A H 0.1532 0.6109 0.2827 0.038 Uiso 1 1 calc R U
H21B H 0.0458 0.7220 0.2099 0.038 Uiso 1 1 calc R U
H21C H -0.0192 0.6953 0.3482 0.038 Uiso 1 1 calc R U

loop_
_atom_site_aniso_label
_atom_site_aniso_U_11
_atom_site_aniso_U_22
_atom_site_aniso_U_33
_atom_site_aniso_U_23
_atom_site_aniso_U_13
_atom_site_aniso_U_12
O1 0.0169(3) 0.0261(3) 0.0200(3) -0.0085(2) -0.0052(2) 0.0061(2)
O2 0.0216(3) 0.0267(3) 0.0174(3) -0.0046(2) -0.0101(2) -0.0003(2)
C1 0.0122(3) 0.0134(3) 0.0148(3) 0.0004(3) -0.0036(3) -0.0027(3)
C2 0.0116(3) 0.0155(3) 0.0189(4) -0.0009(3) -0.0061(3) -0.0031(3)
C3 0.0184(4) 0.0133(3) 0.0202(4) -0.0038(3) -0.0095(3) -0.0021(3)
C4 0.0152(3) 0.0126(3) 0.0147(3) -0.0042(3) -0.0055(3) 0.0007(3)
C5 0.0184(4) 0.0145(3) 0.0131(3) -0.0014(3) -0.0041(3) -0.0008(3)
C6 0.0172(4) 0.0105(3) 0.0155(3) -0.0002(3) -0.0053(3) 0.0009(3)
C7 0.0156(3) 0.0097(3) 0.0151(3) -0.0024(3) -0.0037(3) -0.0008(2)
C8 0.0105(3) 0.0105(3) 0.0127(3) -0.0024(3) -0.0036(2) -0.0003(2)
C9 0.0120(3) 0.0132(3) 0.0151(3) -0.0046(3) -0.0048(3) 0.0012(2)
C10 0.0140(4) 0.0176(4) 0.0192(4) -0.0020(3) -0.0074(3) 0.0027(3)
C11 0.0128(3) 0.0162(3) 0.0149(3) -0.0059(3) -0.0053(3) 0.0020(3)
C12 0.0137(3) 0.0138(3) 0.0134(3) -0.0029(3) -0.0030(3) -0.0019(3)
C13 0.0131(3) 0.0136(3) 0.0121(3) -0.0038(3) -0.0025(3) -0.0007(3)
C14 0.0143(3) 0.0142(3) 0.0128(3) -0.0027(3) -0.0017(3) -0.0021(3)
C15 0.0137(3) 0.0182(4) 0.0159(4) -0.0050(3) -0.0029(3) -0.0033(3)
C16 0.0155(4) 0.0181(4) 0.0133(3) -0.0054(3) -0.0047(3) 0.0014(3)
C17 0.0179(4) 0.0149(3) 0.0132(3) -0.0016(3) -0.0028(3) -0.0014(3)
C18 0.0141(3) 0.0137(3) 0.0142(3) -0.0029(3) -0.0017(3) -0.0022(3)
C19 0.0199(4) 0.0185(4) 0.0223(4) -0.0018(3) -0.0043(3) -0.0078(3)
C20 0.0214(4) 0.0171(4) 0.0154(4) -0.0003(3) -0.0022(3) -0.0060(3)
C21 0.0237(4) 0.0323(5) 0.0281(5) -0.0127(4) -0.0142(4) 0.0007(4)

loop_
_atom_type_symbol
_atom_type_description
_atom_type_scat_dispersion_real
_atom_type_scat_dispersion_imag
_atom_type_scat_source
C C 0.0033 0.0016 'International Tables Vol C Tables 4.2.6.8 and 6.1.1.4'
H H 0.0000 0.0000 'International Tables Vol C Tables 4.2.6.8 and 6.1.1.4'
O O 0.0106 0.0060 'International Tables Vol C Tables 4.2.6.8 and 6.1.1.4'

loop_
_geom_angle_atom_site_label_1
_geom_angle_atom_site_label_2
_geom_angle_atom_site_label_3
_geom_angle
C16 O2 C21 116.83(7)
C2 C1 C8 110.10(6)
C2 C1 H1A 109.6
C8 C1 H1A 109.6
C2 C1 H1B 109.6
C8 C1 H1B 109.6
H1A C1 H1B 108.2
C3 C2 C10 109.50(7)
C3 C2 C1 109.95(7)
C10 C2 C1 109.02(7)
C3 C2 H2 109.5
C10 C2 H2 109.5
C1 C2 H2 109.5
C4 C3 C2 109.28(7)
C4 C3 H3A 109.8
C2 C3 H3A 109.8
C4 C3 H3B 109.8
C2 C3 H3B 109.8
H3A C3 H3B 108.3
C3 C4 C9 109.36(7)
C3 C4 C5 109.47(7)
C9 C4 C5 109.09(6)
C3 C4 H4 109.6
C9 C4 H4 109.6
C5 C4 H4 109.6
C6 C5 C4 109.40(7)
C6 C5 H5A 109.8
C4 C5 H5A 109.8
C6 C5 H5B 109.8
C4 C5 H5B 109.8
H5A C5 H5B 108.2
C10 C6 C5 109.24(7)
C10 C6 C7 109.03(7)
C5 C6 C7 110.13(7)
C10 C6 H6 109.5
C5 C6 H6 109.5
C7 C6 H6 109.5
C6 C7 C8 110.14(6)
C6 C7 H7A 109.6
C8 C7 H7A 109.6
C6 C7 H7B 109.6
C8 C7 H7B 109.6
H7A C7 H7B 108.1
C11 C8 C1 111.33(6)
C11 C8 C9 107.64(6)
C1 C8 C9 108.13(6)
C11 C8 C7 112.16(6)
C1 C8 C7 109.57(6)
C9 C8 C7 107.84(6)
C4 C9 C8 111.34(7)
C4 C9 H9A 109.4
C8 C9 H9A 109.4
C4 C9 H9B 109.4
C8 C9 H9B 109.4
H9A C9 H9B 108.0
C6 C10 C2 109.83(7)
C6 C10 H10A 109.7
C2 C10 H10A 109.7
C6 C10 H10B 109.7
C2 C10 H10B 109.7
H10A C10 H10B 108.2
C12 C11 C8 120.08(7)
C12 C11 H11A 107.3
C8 C11 H11A 107.3
C12 C11 H11B 107.3
C8 C11 H11B 107.3
H11A C11 H11B 106.9
O1 C12 C13 121.03(7)
O1 C12 C11 124.45(8)
C13 C12 C11 114.52(7)
C14 C13 C18 120.69(7)
C14 C13 C12 120.12(7)
C18 C13 C12 119.19(7)
C13 C14 C15 119.61(7)
C13 C14 C20 122.07(7)
C15 C14 C20 118.32(7)
C16 C15 C14 119.85(8)
C16 C15 H15 120.1
C14 C15 H15 120.1
O2 C16 C15 124.34(8)
O2 C16 C17 115.37(7)
C15 C16 C17 120.29(8)
C18 C17 C16 120.74(8)
C18 C17 H17 119.6
C16 C17 H17 119.6
C17 C18 C13 118.81(8)
C17 C18 C19 119.93(7)
C13 C18 C19 121.25(8)
C18 C19 H19A 109.5
C18 C19 H19B 109.5
H19A C19 H19B 109.5
C18 C19 H19C 109.5
H19A C19 H19C 109.5
H19B C19 H19C 109.5
C14 C20 H20A 109.5
C14 C20 H20B 109.5
H20A C20 H20B 109.5
C14 C20 H20C 109.5
H20A C20 H20C 109.5
H20B C20 H20C 109.5
O2 C21 H21A 109.5
O2 C21 H21B 109.5
H21A C21 H21B 109.5
O2 C21 H21C 109.5
H21A C21 H21C 109.5
H21B C21 H21C 109.5

loop_
_geom_bond_atom_site_label_1
_geom_bond_atom_site_label_2
_geom_bond_distance
O1 C12 1.2158(11)
O2 C16 1.3692(10)
O2 C21 1.4270(12)
C1 C2 1.5382(12)
C1 C8 1.5374(12)
C1 H1A 0.9900
C1 H1B 0.9900
C2 C3 1.5347(12)
C2 C10 1.5356(12)
C2 H2 1.0000
C3 C4 1.5310(12)
C3 H3A 0.9900
C3 H3B 0.9900
C4 C9 1.5340(12)
C4 C5 1.5344(12)
C4 H4 1.0000
C5 C6 1.5337(12)
C5 H5A 0.9900
C5 H5B 0.9900
C6 C10 1.5334(12)
C6 C7 1.5363(12)
C6 H6 1.0000
C7 C8 1.5409(11)
C7 H7A 0.9900
C7 H7B 0.9900
C8 C11 1.5298(11)
C8 C9 1.5418(11)
C9 H9A 0.9900
C9 H9B 0.9900
C10 H10A 0.9900
C10 H10B 0.9900
C11 C12 1.5134(12)
C11 H11A 0.9900
C11 H11B 0.9900
C12 C13 1.5074(11)
C13 C14 1.3948(11)
C13 C18 1.4069(12)
C14 C15 1.4002(12)
C14 C20 1.5092(12)
C15 C16 1.3876(12)
C15 H15 0.9500
C16 C17 1.3948(12)
C17 C18 1.3887(12)
C17 H17 0.9500
C18 C19 1.5093(12)
C19 H19A 0.9800
C19 H19B 0.9800
C19 H19C 0.9800
C20 H20A 0.9800
C20 H20B 0.9800
C20 H20C 0.9800
C21 H21A 0.9800
C21 H21B 0.9800
C21 H21C 0.9800
